data_2016115
loop_
_publ_author_name
'Wardell, James L.'
'Skakle, Janet M. S.'
'Low, John N.'
'Glidewell, Christopher'

_publ_section_title
;
 Cyclic and acyclic products from the reactions between methyl
 3-oxobutanoate and arylhydrazines
;
_journal_coeditor_code SK3141
_journal_issue 8
_journal_name_full 'Acta Crystallographica Section C'
_journal_page_first o462
_journal_page_last o467
_journal_paper_doi 10.1107/S0108270107029447
_journal_volume 63
_journal_year 2007
_chemical_formula_iupac 'C13 H13 N3 O3'
_chemical_formula_moiety 'C13 H13 N3 O3'
_chemical_formula_sum 'C13 H13 N3 O3'
_chemical_formula_weight 259.26
_chemical_name_systematic
;
4-isopropylidene-3-methyl-1-(3-nitrophenyl)-1H-pyrazol-5(4H)-one
;
_space_group_IT_number 14
_symmetry_cell_setting monoclinic
_symmetry_space_group_name_Hall '-P 2ybc'
_symmetry_space_group_name_H-M 'P 1 21/c 1'
_atom_sites_solution_hydrogens geom
_atom_sites_solution_primary direct
_atom_sites_solution_secondary difmap
_cell_angle_alpha 90.00
_cell_angle_beta 100.415(3)
_cell_angle_gamma 90.00
_cell_formula_units_Z 4
_cell_length_a 8.8910(3)
_cell_length_b 10.1699(6)
_cell_length_c 13.4731(7)
_cell_measurement_reflns_used 2752
_cell_measurement_temperature 120(2)
_cell_measurement_theta_max 27.54
_cell_measurement_theta_min 3.51
_cell_volume 1198.17(10)
_computing_cell_refinement 'DENZO (Otwinowski & Minor, 1997) and COLLECT'
_computing_data_collection 'COLLECT (Hooft, 1999)'
_computing_data_reduction 'DENZO and COLLECT'
_computing_molecular_graphics 'PLATON (Spek, 2003)'
_computing_publication_material 'SHELXL97 and PRPKAPPA (Ferguson, 1999)'
_computing_structure_refinement 'OSCAIL and SHELXL97 (Sheldrick, 1997)'
_computing_structure_solution 'OSCAIL (McArdle, 2003) and SHELXS97 (Sheldrick, 1997)'
_diffrn_ambient_temperature 120(2)
_diffrn_detector_area_resol_mean 9.091
_diffrn_measured_fraction_theta_full 0.997
_diffrn_measured_fraction_theta_max 0.992
_diffrn_measurement_device_type 'Bruker-Nonius KappaCCD'
_diffrn_measurement_method '\f & \w scans'
_diffrn_radiation_monochromator graphite
_diffrn_radiation_source 'Bruker-Nonius FR591 rotating anode'
_diffrn_radiation_type 'Mo K\a'
_diffrn_radiation_wavelength 0.71073
_diffrn_reflns_av_R_equivalents 0.0572
_diffrn_reflns_av_sigmaI/netI 0.0487
_diffrn_reflns_limit_h_max 11
_diffrn_reflns_limit_h_min -11
_diffrn_reflns_limit_k_max 13
_diffrn_reflns_limit_k_min -13
_diffrn_reflns_limit_l_max 17
_diffrn_reflns_limit_l_min -17
_diffrn_reflns_number 15923
_diffrn_reflns_theta_full 25.00
_diffrn_reflns_theta_max 27.54
_diffrn_reflns_theta_min 3.51
_diffrn_standards_decay_% 0
_diffrn_standards_number 0
_exptl_absorpt_coefficient_mu 0.105
_exptl_absorpt_correction_T_max 0.985
_exptl_absorpt_correction_T_min 0.958
_exptl_absorpt_correction_type multi-scan
_exptl_absorpt_process_details 'SADABS 2.10 (Sheldrick, 2003)'
_exptl_crystal_colour red
_exptl_crystal_density_diffrn 1.437
_exptl_crystal_density_method 'not measured'
_exptl_crystal_description block
_exptl_crystal_F_000 544
_exptl_crystal_size_max 0.36
_exptl_crystal_size_mid 0.24
_exptl_crystal_size_min 0.14
_refine_diff_density_max 0.528
_refine_diff_density_min -0.267
_refine_ls_extinction_method none
_refine_ls_goodness_of_fit_ref 1.038
_refine_ls_hydrogen_treatment constr
_refine_ls_matrix_type full
_refine_ls_number_parameters 175
_refine_ls_number_reflns 2752
_refine_ls_number_restraints 0
_refine_ls_restrained_S_all 1.038
_refine_ls_R_factor_all 0.0997
_refine_ls_R_factor_gt 0.0595
_refine_ls_shift/su_max 0.000
_refine_ls_shift/su_mean 0.000
_refine_ls_structure_factor_coef Fsqd
_refine_ls_weighting_details 'w=1/[\s^2^(Fo^2^)+(0.0789P)^2^+0.7324P] where P=(Fo^2^+2Fc^2^)/3'
_refine_ls_weighting_scheme calc
_refine_ls_wR_factor_gt 0.1444
_refine_ls_wR_factor_ref 0.1654
_reflns_number_gt 1840
_reflns_number_total 2752
_reflns_threshold_expression I>2\s(I)
_cod_data_source_file sk3141.cif
_cod_data_source_block V
_cod_depositor_comments
;
The following automatic conversions were performed:
'_exptl_absorpt_correction_type' value 'Multi-scan' changed to
'multi-scan' according to
'/home/saulius/struct/CIF-dictionaries/cif_core.dic' dictionary named
'cif_core.dic' version 2.4.1 from 2010-06-29.

Automatic conversion script
Id: cif_fix_enum 1527 2010-12-29 10:47:43Z saulius 

The following automatic conversions were performed:

'_exptl_absorpt_correction_type' value 'Multi-scan' changed to
'multi-scan' according to
/home/saulius/struct/CIF-dictionaries/cif_core.dic dictionary named
'cif_core.dic' version 2.4.1 from 2010-06-29.

Automatic conversion script
Id: cif_fix_values 1715 2011-07-08 13:25:40Z adriana 
;
_cod_original_sg_symbol_H-M 'P 21/c'
_cod_database_code 2016115
_cod_database_fobs_code 2016115

loop_
_symmetry_equiv_pos_as_xyz
'x, y, z'
'x, -y+1/2, z+1/2'
'-x, -y, -z'
'-x, y-1/2, -z-1/2'

loop_
_atom_site_type_symbol
_atom_site_label
_atom_site_fract_x
_atom_site_fract_y
_atom_site_fract_z
_atom_site_U_iso_or_equiv
_atom_site_adp_type
_atom_site_calc_flag
_atom_site_refinement_flags
_atom_site_occupancy
C C1 0.6412(2) 0.3896(2) 0.58841(16) 0.0251(5) Uani d . 1
C C2 0.5480(2) 0.2940(2) 0.53563(16) 0.0261(5) Uani d . 1
C C3 0.4712(2) 0.2100(2) 0.59011(16) 0.0266(5) Uani d . 1
N N3 0.3745(2) 0.10745(18) 0.53370(14) 0.0296(4) Uani d . 1
O O31 0.37429(19) 0.09546(17) 0.44281(12) 0.0372(4) Uani d . 1
O O32 0.29733(18) 0.03864(17) 0.58002(13) 0.0384(4) Uani d . 1
C C4 0.4805(2) 0.2175(2) 0.69288(16) 0.0308(5) Uani d . 1
C C5 0.5737(3) 0.3139(2) 0.74368(17) 0.0340(6) Uani d . 1
C C6 0.6550(2) 0.3989(2) 0.69307(16) 0.0285(5) Uani d . 1
N N1 0.7228(2) 0.47471(19) 0.53473(13) 0.0270(4) Uani d . 1
N N2 0.7157(2) 0.45083(19) 0.42918(14) 0.0310(5) Uani d . 1
C C11 0.8088(3) 0.5830(2) 0.56848(18) 0.0318(5) Uani d . 1
O O11 0.8279(2) 0.62522(18) 0.65341(12) 0.0415(5) Uani d . 1
C C12 0.8663(2) 0.6299(2) 0.47662(17) 0.0286(5) Uani d . 1
C C13 0.7981(2) 0.5402(2) 0.39738(18) 0.0313(5) Uani d . 1
C C14 0.8126(3) 0.5385(3) 0.28851(18) 0.0395(6) Uani d . 1
C C15 0.9605(2) 0.7355(2) 0.47696(19) 0.0348(6) Uani d . 1
C C16 1.0160(3) 0.8131(3) 0.5715(2) 0.0433(6) Uani d . 1
C C17 1.0143(3) 0.7835(3) 0.38357(19) 0.0389(6) Uani d . 1
H H2 0.5372 0.2865 0.4644 0.031 Uiso calc R 1
H H4 0.4250 0.1588 0.7276 0.037 Uiso calc R 1
H H5 0.5822 0.3218 0.8147 0.041 Uiso calc R 1
H H6 0.7200 0.4634 0.7294 0.034 Uiso calc R 1
H H14A 0.7449 0.4709 0.2529 0.059 Uiso calc R 1
H H14B 0.9186 0.5188 0.2829 0.059 Uiso calc R 1
H H14C 0.7837 0.6246 0.2584 0.059 Uiso calc R 1
H H16A 0.9291 0.8571 0.5929 0.065 Uiso calc R 1
H H16B 1.0902 0.8791 0.5583 0.065 Uiso calc R 1
H H16C 1.0648 0.7536 0.6250 0.065 Uiso calc R 1
H H17A 1.0159 0.7100 0.3368 0.058 Uiso calc R 1
H H17B 1.1175 0.8202 0.4022 0.058 Uiso calc R 1
H H17C 0.9445 0.8517 0.3509 0.058 Uiso calc R 1

loop_
_atom_site_aniso_label
_atom_site_aniso_U_11
_atom_site_aniso_U_22
_atom_site_aniso_U_33
_atom_site_aniso_U_12
_atom_site_aniso_U_13
_atom_site_aniso_U_23
C1 0.0236(10) 0.0255(12) 0.0270(11) 0.0048(8) 0.0066(8) 0.0035(9)
C2 0.0224(10) 0.0299(12) 0.0262(11) 0.0057(9) 0.0048(8) 0.0022(9)
C3 0.0232(10) 0.0264(12) 0.0298(12) 0.0029(8) 0.0038(8) 0.0004(9)
N3 0.0274(10) 0.0296(11) 0.0313(11) 0.0020(8) 0.0037(8) 0.0023(8)
O31 0.0415(9) 0.0402(10) 0.0289(9) -0.0038(7) 0.0038(7) -0.0031(7)
O32 0.0383(9) 0.0354(10) 0.0424(11) -0.0076(7) 0.0093(8) 0.0056(8)
C4 0.0345(12) 0.0301(12) 0.0284(12) -0.0001(9) 0.0077(9) 0.0044(10)
C5 0.0426(13) 0.0354(14) 0.0246(12) 0.0004(11) 0.0082(9) 0.0034(10)
C6 0.0314(11) 0.0274(12) 0.0263(12) 0.0017(9) 0.0044(9) -0.0005(9)
N1 0.0285(9) 0.0291(10) 0.0233(10) -0.0009(8) 0.0048(7) 0.0028(8)
N2 0.0298(10) 0.0361(11) 0.0281(10) 0.0017(8) 0.0080(8) 0.0076(8)
C11 0.0308(12) 0.0302(12) 0.0331(13) 0.0037(10) 0.0025(9) 0.0038(10)
O11 0.0517(11) 0.0402(10) 0.0310(10) -0.0116(8) 0.0028(7) -0.0001(8)
C12 0.0228(10) 0.0283(12) 0.0336(12) 0.0016(9) 0.0022(8) 0.0073(10)
C13 0.0276(11) 0.0328(13) 0.0329(13) 0.0053(9) 0.0039(9) 0.0007(10)
C14 0.0417(14) 0.0467(16) 0.0303(13) 0.0011(11) 0.0068(10) 0.0026(11)
C15 0.0279(11) 0.0336(13) 0.0413(14) 0.0038(10) 0.0020(9) 0.0078(11)
C16 0.0387(13) 0.0387(15) 0.0485(16) -0.0070(11) -0.0023(11) -0.0028(12)
C17 0.0321(12) 0.0371(14) 0.0486(15) -0.0018(10) 0.0099(10) 0.0119(12)

loop_
_atom_type_symbol
_atom_type_description
_atom_type_scat_dispersion_real
_atom_type_scat_dispersion_imag
_atom_type_scat_source
C C 0.0033 0.0016 'International Tables Vol C Tables 4.2.6.8 and 6.1.1.4'
H H 0.0000 0.0000 'International Tables Vol C Tables 4.2.6.8 and 6.1.1.4'
N N 0.0061 0.0033 'International Tables Vol C Tables 4.2.6.8 and 6.1.1.4'
O O 0.0106 0.0060 'International Tables Vol C Tables 4.2.6.8 and 6.1.1.4'

loop_
_geom_angle_atom_site_label_1
_geom_angle_atom_site_label_2
_geom_angle_atom_site_label_3
_geom_angle
_geom_angle_publ_flag
C2 C1 C6 120.0(2) no
C2 C1 N1 118.84(19) no
C6 C1 N1 121.1(2) no
C3 C2 C1 117.8(2) no
C3 C2 H2 121.1 no
C1 C2 H2 121.1 no
C4 C3 C2 123.7(2) no
C4 C3 N3 118.8(2) no
C2 C3 N3 117.48(19) no
O32 N3 O31 123.34(19) no
O32 N3 C3 118.01(18) no
O31 N3 C3 118.65(18) no
C3 C4 C5 117.4(2) no
C3 C4 H4 121.3 no
C5 C4 H4 121.3 no
C4 C5 C6 121.3(2) no
C4 C5 H5 119.4 no
C6 C5 H5 119.4 no
C5 C6 C1 119.8(2) no
C5 C6 H6 120.1 no
C1 C6 H6 120.1 no
C11 N1 C1 129.13(19) no
C11 N1 N2 112.79(17) no
C1 N1 N2 118.07(17) no
C13 N2 N1 106.55(19) no
O11 C11 N1 125.1(2) no
O11 C11 C12 131.3(2) no
N1 C11 C12 103.58(19) no
C15 C12 C13 132.3(2) no
C15 C12 C11 123.3(2) no
C13 C12 C11 104.33(19) no
N2 C13 C12 112.7(2) no
N2 C13 C14 118.2(2) no
C12 C13 C14 129.0(2) no
C13 C14 H14A 109.5 no
C13 C14 H14B 109.5 no
H14A C14 H14B 109.5 no
C13 C14 H14C 109.5 no
H14A C14 H14C 109.5 no
H14B C14 H14C 109.5 no
C12 C15 C16 121.6(2) no
C12 C15 C17 122.8(2) no
C16 C15 C17 115.7(2) no
C15 C16 H16A 109.5 no
C15 C16 H16B 109.5 no
H16A C16 H16B 109.5 no
C15 C16 H16C 109.5 no
H16A C16 H16C 109.5 no
H16B C16 H16C 109.5 no
C15 C17 H17A 109.5 no
C15 C17 H17B 109.5 no
H17A C17 H17B 109.5 no
C15 C17 H17C 109.5 no
H17A C17 H17C 109.5 no
H17B C17 H17C 109.5 no

loop_
_geom_bond_atom_site_label_1
_geom_bond_atom_site_label_2
_geom_bond_distance
_geom_bond_publ_flag
C1 C2 1.387(3) no
C1 C6 1.396(3) no
C1 N1 1.410(3) no
C2 C3 1.384(3) no
C2 H2 0.95 no
C3 C4 1.374(3) no
C3 N3 1.473(3) no
N3 O32 1.226(2) no
N3 O31 1.230(2) no
C4 C5 1.382(3) no
C4 H4 0.95 no
C5 C6 1.383(3) no
C5 H5 0.95 no
C6 H6 0.95 no
N1 C11 1.371(3) no
N1 N2 1.433(3) no
N2 C13 1.288(3) no
C11 O11 1.205(3) no
C11 C12 1.500(3) no
C12 C15 1.361(3) no
C12 C13 1.452(3) no
C13 C14 1.496(3) no
C14 H14A 0.98 no
C14 H14B 0.98 no
C14 H14C 0.98 no
C15 C16 1.504(4) no
C15 C17 1.506(3) no
C16 H16A 0.98 no
C16 H16B 0.98 no
C16 H16C 0.98 no
C17 H17A 0.98 no
C17 H17B 0.98 no
C17 H17C 0.98 no

loop_
_geom_hbond_atom_site_label_D
_geom_hbond_atom_site_label_H
_geom_hbond_atom_site_label_A
_geom_hbond_distance_DH
_geom_hbond_distance_HA
_geom_hbond_distance_DA
_geom_hbond_angle_DHA
_geom_hbond_publ_flag
C6 H6 O11 0.95 2.24 2.871(3) 123 no

loop_
_geom_torsion_atom_site_label_1
_geom_torsion_atom_site_label_2
_geom_torsion_atom_site_label_3
_geom_torsion_atom_site_label_4
_geom_torsion
_geom_torsion_publ_flag
C6 C1 C2 C3 -0.1(3) no
N1 C1 C2 C3 178.84(18) no
C1 C2 C3 C4 1.0(3) no
C1 C2 C3 N3 -179.00(17) no
C4 C3 N3 O32 5.1(3) no
C2 C3 N3 O32 -174.84(19) no
C4 C3 N3 O31 -175.27(19) no
C2 C3 N3 O31 4.8(3) no
C2 C3 C4 C5 -0.8(3) no
N3 C3 C4 C5 179.19(19) no
C3 C4 C5 C6 -0.3(3) no
C4 C5 C6 C1 1.2(3) no
C2 C1 C6 C5 -1.0(3) no
N1 C1 C6 C5 -179.9(2) no
C2 C1 N1 C11 173.0(2) no
C6 C1 N1 C11 -8.1(3) no
C2 C1 N1 N2 -5.3(3) no
C6 C1 N1 N2 173.58(18) no
C11 N1 N2 C13 1.4(2) no
C1 N1 N2 C13 179.97(18) no
C1 N1 C11 O11 -0.7(4) no
N2 N1 C11 O11 177.7(2) no
C1 N1 C11 C12 179.6(2) no
N2 N1 C11 C12 -2.0(2) no
O11 C11 C12 C15 1.8(4) no
N1 C11 C12 C15 -178.5(2) no
O11 C11 C12 C13 -177.8(2) no
N1 C11 C12 C13 1.9(2) no
N1 N2 C13 C12 0.0(2) no
N1 N2 C13 C14 179.47(18) no
C15 C12 C13 N2 179.3(2) no
C11 C12 C13 N2 -1.2(2) no
C15 C12 C13 C14 -0.1(4) no
C11 C12 C13 C14 179.4(2) no
C13 C12 C15 C16 -179.9(2) no
C11 C12 C15 C16 0.7(3) no
C13 C12 C15 C17 1.0(4) no
C11 C12 C15 C17 -178.5(2) no
